data_7226874
loop_
_publ_author_name
'Balakrishnan, C.'
'NATARAJAN, SATHEESH'
'Neelakantan, M. A.'

_publ_section_title
;
 Exploration of Biological Activities of Alkyne Arms containing Cu(II) and
 Ni(II) Complexes: Syntheses, Crystal Structures and DFT Calculations
;
_journal_name_full 'RSC Adv.'
_journal_paper_doi 10.1039/C6RA20650F
_journal_year 2016
_chemical_formula_moiety 'C26 H24 N2 Ni O4'
_chemical_formula_sum 'C26 H24 N2 Ni O4'
_chemical_formula_weight 487.18
_chemical_name_systematic
; 
 ? 
;
_space_group_IT_number 14
_symmetry_cell_setting monoclinic
_symmetry_space_group_name_Hall '-P 2yn'
_symmetry_space_group_name_H-M 'P 1 21/n 1'
_atom_sites_solution_hydrogens geom
_atom_sites_solution_primary direct
_atom_sites_solution_secondary difmap
_audit_creation_method SHELXL-97
_audit_update_record
;
2016-09-19 deposited with the CCDC.
2016-10-21 downloaded from the CCDC.
;
_cell_angle_alpha 90.00
_cell_angle_beta 100.416(3)
_cell_angle_gamma 90.00
_cell_formula_units_Z 4
_cell_length_a 7.8251(5)
_cell_length_b 19.6656(13)
_cell_length_c 14.6693(11)
_cell_measurement_reflns_used 4500
_cell_measurement_temperature 296(2)
_cell_measurement_theta_max 52.948
_cell_measurement_theta_min 5.012
_cell_volume 2220.2(3)
_computing_cell_refinement 'APEX2/SAINT (Bruker, 2004)'
_computing_data_collection 'APEX2 (Bruker, 2004)'
_computing_data_reduction 'SAINT/XPREP (Bruker, 2004)'
_computing_molecular_graphics 'ORTEP3 (Farrugia, 1997) and Mercury (Bruno et al., 2002)'
_computing_publication_material 'SHELXL-97 (Sheldrick, 1997)'
_computing_structure_refinement 'SHELXL-97 (Sheldrick, 1997)'
_computing_structure_solution 'SIR92 (Altornare et al., 1993)'
_diffrn_ambient_temperature 296(2)
_diffrn_measured_fraction_theta_full 0.989
_diffrn_measured_fraction_theta_max 0.989
_diffrn_measurement_device_type 'Bruker axs kappa apex2 CCD Diffractometer'
_diffrn_measurement_method '\w and \f scan'
_diffrn_radiation_monochromator graphite
_diffrn_radiation_source 'fine-focus sealed tube'
_diffrn_radiation_type MoK\a
_diffrn_radiation_wavelength 0.71073
_diffrn_reflns_av_R_equivalents 0.0396
_diffrn_reflns_av_sigmaI/netI 0.0434
_diffrn_reflns_limit_h_max 10
_diffrn_reflns_limit_h_min -6
_diffrn_reflns_limit_k_max 26
_diffrn_reflns_limit_k_min -24
_diffrn_reflns_limit_l_max 19
_diffrn_reflns_limit_l_min -19
_diffrn_reflns_number 17545
_diffrn_reflns_theta_full 28.47
_diffrn_reflns_theta_max 28.47
_diffrn_reflns_theta_min 1.75
_exptl_absorpt_coefficient_mu 0.910
_exptl_absorpt_correction_T_max 0.7718
_exptl_absorpt_correction_T_min 0.7412
_exptl_absorpt_correction_type multi-scan
_exptl_absorpt_process_details 'SADABS (Bruker, 1999)'
_exptl_crystal_colour 'Brick Red'
_exptl_crystal_density_diffrn 1.458
_exptl_crystal_density_method 'not measured'
_exptl_crystal_description block
_exptl_crystal_F_000 1016
_exptl_crystal_recrystallization_method 'Re-crystallisation from solvent: DMSO'
_exptl_crystal_size_max 0.35
_exptl_crystal_size_mid 0.30
_exptl_crystal_size_min 0.30
_refine_diff_density_max 0.681
_refine_diff_density_min -0.717
_refine_diff_density_rms 0.187
_refine_ls_extinction_method none
_refine_ls_goodness_of_fit_ref 1.084
_refine_ls_hydrogen_treatment mixed
_refine_ls_matrix_type full
_refine_ls_number_parameters 298
_refine_ls_number_reflns 5553
_refine_ls_number_restraints 0
_refine_ls_restrained_S_all 1.084
_refine_ls_R_factor_all 0.0686
_refine_ls_R_factor_gt 0.0427
_refine_ls_shift/su_max 0.001
_refine_ls_shift/su_mean 0.000
_refine_ls_structure_factor_coef Fsqd
_refine_ls_weighting_details 'calc w=1/[\s^2^(Fo^2^)+(0.0766P)^2^+0.2569P] where P=(Fo^2^+2Fc^2^)/3'
_refine_ls_weighting_scheme calc
_refine_ls_wR_factor_gt 0.1153
_refine_ls_wR_factor_ref 0.1387
_reflns_number_gt 4094
_reflns_number_total 5553
_reflns_threshold_expression >2sigma(I)
_cod_data_source_file c6ra20650f2.cif
_cod_data_source_block shelxl
_cod_original_sg_symbol_H-M P21/n
_cod_database_code 7226874

loop_
_symmetry_equiv_pos_as_xyz
'x, y, z'
'-x+1/2, y+1/2, -z+1/2'
'-x, -y, -z'
'x-1/2, -y-1/2, z-1/2'

loop_
_atom_site_label
_atom_site_type_symbol
_atom_site_fract_x
_atom_site_fract_y
_atom_site_fract_z
_atom_site_U_iso_or_equiv
_atom_site_adp_type
_atom_site_occupancy
_atom_site_symmetry_multiplicity
_atom_site_calc_flag
_atom_site_refinement_flags
C1 C 0.7717(5) 0.45886(19) 0.5152(3) 0.0659(10) Uani 1 1 d .
H1 H 0.6646 0.4807 0.5026 0.079 Uiso 1 1 calc R
C2 C 0.9055(4) 0.43153(14) 0.5310(2) 0.0451(7) Uani 1 1 d .
C3 C 1.0741(4) 0.39870(13) 0.5517(2) 0.0437(7) Uani 1 1 d .
H3A H 1.1184 0.3928 0.4946 0.052 Uiso 1 1 calc R
H3B H 1.1541 0.4281 0.5920 0.052 Uiso 1 1 calc R
C4 C 0.9872(4) 0.28144(13) 0.54321(19) 0.0365(6) Uani 1 1 d .
C5 C 0.9250(4) 0.28534(14) 0.44803(19) 0.0452(7) Uani 1 1 d .
H5 H 0.9370 0.3250 0.4152 0.054 Uiso 1 1 calc R
C6 C 0.8456(4) 0.22895(14) 0.40420(19) 0.0435(7) Uani 1 1 d .
H6 H 0.8029 0.2311 0.3409 0.052 Uiso 1 1 calc R
C7 C 0.8265(4) 0.16810(12) 0.45135(18) 0.0341(6) Uani 1 1 d .
C8 C 0.8911(3) 0.16491(12) 0.54777(17) 0.0298(5) Uani 1 1 d .
C9 C 0.9699(3) 0.22301(12) 0.59249(18) 0.0348(6) Uani 1 1 d .
H9 H 1.0109 0.2220 0.6561 0.042 Uiso 1 1 calc R
C10 C 0.7419(4) 0.11151(14) 0.40108(18) 0.0387(6) Uani 1 1 d .
H10 H 0.6942 0.1182 0.3389 0.046 Uiso 1 1 calc R
C11 C 0.6214(4) -0.00173(16) 0.3805(2) 0.0467(7) Uani 1 1 d .
H11 H 0.5074 -0.0015 0.3993 0.056 Uiso 1 1 calc R
C12 C 0.5888(4) 0.00435(16) 0.27665(19) 0.0442(7) Uani 1 1 d .
H12A H 0.6987 0.0073 0.2552 0.053 Uiso 1 1 calc R
H12B H 0.5236 0.0456 0.2581 0.053 Uiso 1 1 calc R
C13 C 0.4877(5) -0.05667(19) 0.2329(2) 0.0676(11) Uani 1 1 d .
H13A H 0.3690 -0.0531 0.2431 0.081 Uiso 1 1 calc R
H13B H 0.4846 -0.0552 0.1665 0.081 Uiso 1 1 calc R
C14 C 0.5586(6) -0.12312(17) 0.2684(2) 0.0649(10) Uani 1 1 d .
H14A H 0.6646 -0.1318 0.2448 0.078 Uiso 1 1 calc R
H14B H 0.4759 -0.1583 0.2443 0.078 Uiso 1 1 calc R
C15 C 0.5984(4) -0.12856(14) 0.37408(19) 0.0418(7) Uani 1 1 d .
H15A H 0.4910 -0.1298 0.3982 0.050 Uiso 1 1 calc R
H15B H 0.6622 -0.1701 0.3924 0.050 Uiso 1 1 calc R
C16 C 0.7059(4) -0.06741(15) 0.41289(19) 0.0452(7) Uani 1 1 d .
H16 H 0.8150 -0.0696 0.3891 0.054 Uiso 1 1 calc R
C17 C 0.7597(4) -0.11606(13) 0.56801(19) 0.0394(6) Uani 1 1 d .
H17 H 0.7192 -0.1567 0.5396 0.047 Uiso 1 1 calc R
C18 C 0.8232(4) -0.11771(12) 0.66516(18) 0.0343(6) Uani 1 1 d .
C19 C 0.8169(4) -0.17845(14) 0.7150(2) 0.0454(7) Uani 1 1 d .
H19 H 0.7646 -0.2164 0.6838 0.054 Uiso 1 1 calc R
C20 C 0.8845(4) -0.18418(13) 0.80740(19) 0.0420(7) Uani 1 1 d .
H20 H 0.8791 -0.2251 0.8385 0.050 Uiso 1 1 calc R
C21 C 0.9616(3) -0.12688(13) 0.85357(18) 0.0328(5) Uani 1 1 d .
C22 C 0.9704(3) -0.06645(13) 0.80777(17) 0.0343(6) Uani 1 1 d .
H22 H 1.0235 -0.0292 0.8402 0.041 Uiso 1 1 calc R
C23 C 0.9010(3) -0.05978(12) 0.71316(17) 0.0315(5) Uani 1 1 d .
C24 C 1.0064(4) -0.18113(14) 1.00311(19) 0.0439(7) Uani 1 1 d .
H24A H 1.0837 -0.2181 0.9941 0.053 Uiso 1 1 calc R
H24B H 0.8876 -0.1972 0.9871 0.053 Uiso 1 1 calc R
C25 C 1.0424(4) -0.15859(15) 1.0988(2) 0.0451(7) Uani 1 1 d .
C26 C 1.0647(4) -0.13870(18) 1.1755(2) 0.0568(9) Uani 1 1 d .
H26 H 1.0822 -0.1230 1.2362 0.068 Uiso 1 1 calc R
N1 N 0.7534(3) -0.06290(10) 0.51592(14) 0.0338(5) Uani 1 1 d .
N2 N 0.7266(3) 0.05192(11) 0.43539(14) 0.0346(5) Uani 1 1 d .
O3 O 1.0689(3) 0.33387(9) 0.59543(14) 0.0486(5) Uani 1 1 d .
O1 O 0.8799(2) 0.11050(9) 0.59802(12) 0.0364(4) Uani 1 1 d .
O2 O 0.9115(3) -0.00046(9) 0.67406(12) 0.0380(4) Uani 1 1 d .
O4 O 1.0322(2) -0.12496(9) 0.94619(12) 0.0396(4) Uani 1 1 d .
Ni1 Ni 0.81771(4) 0.024351(15) 0.55519(2) 0.02775(12) Uani 1 1 d .

loop_
_atom_site_aniso_label
_atom_site_aniso_U_11
_atom_site_aniso_U_22
_atom_site_aniso_U_33
_atom_site_aniso_U_23
_atom_site_aniso_U_13
_atom_site_aniso_U_12
C1 0.0473(19) 0.054(2) 0.097(3) 0.024(2) 0.015(2) -0.0065(17)
C2 0.0478(17) 0.0315(14) 0.0559(18) 0.0051(13) 0.0089(14) -0.0132(13)
C3 0.0499(17) 0.0285(13) 0.0508(17) 0.0068(12) 0.0045(14) -0.0085(12)
C4 0.0432(15) 0.0265(12) 0.0397(15) 0.0026(10) 0.0074(12) -0.0002(11)
C5 0.066(2) 0.0334(14) 0.0361(15) 0.0077(11) 0.0096(14) -0.0024(13)
C6 0.067(2) 0.0351(14) 0.0282(13) 0.0060(11) 0.0088(13) 0.0006(13)
C7 0.0457(15) 0.0294(12) 0.0278(12) 0.0016(10) 0.0081(11) 0.0017(11)
C8 0.0358(13) 0.0257(11) 0.0285(12) 0.0028(9) 0.0071(10) 0.0013(10)
C9 0.0426(15) 0.0306(13) 0.0297(13) 0.0024(10) 0.0027(11) 0.0002(11)
C10 0.0538(17) 0.0376(14) 0.0237(12) 0.0009(10) 0.0042(12) 0.0013(12)
C11 0.0585(19) 0.0460(16) 0.0337(15) -0.0050(13) 0.0035(14) -0.0103(14)
C12 0.0558(18) 0.0476(16) 0.0268(14) -0.0014(12) 0.0012(13) -0.0074(14)
C13 0.098(3) 0.061(2) 0.0347(17) -0.0048(15) -0.0123(18) -0.018(2)
C14 0.096(3) 0.054(2) 0.0373(18) -0.0108(14) -0.0074(18) -0.0114(19)
C15 0.0502(17) 0.0388(15) 0.0346(15) -0.0081(11) 0.0028(13) -0.0061(12)
C16 0.0597(19) 0.0420(16) 0.0298(14) -0.0041(12) -0.0024(13) -0.0042(13)
C17 0.0543(17) 0.0271(13) 0.0349(14) -0.0054(11) 0.0026(12) -0.0065(12)
C18 0.0459(15) 0.0281(12) 0.0291(13) -0.0017(10) 0.0075(11) -0.0032(11)
C19 0.067(2) 0.0292(13) 0.0377(15) -0.0031(11) 0.0045(14) -0.0087(13)
C20 0.0625(19) 0.0289(13) 0.0346(14) 0.0048(11) 0.0086(13) -0.0049(12)
C21 0.0362(13) 0.0353(13) 0.0279(12) 0.0025(10) 0.0081(11) 0.0003(11)
C22 0.0410(14) 0.0321(13) 0.0291(12) 0.0005(10) 0.0044(11) -0.0054(11)
C23 0.0349(13) 0.0299(12) 0.0296(12) 0.0007(10) 0.0057(10) -0.0027(10)
C24 0.0607(19) 0.0372(14) 0.0332(14) 0.0088(12) 0.0068(13) -0.0025(14)
C25 0.0506(17) 0.0456(16) 0.0374(16) 0.0101(12) 0.0037(13) -0.0077(13)
C26 0.066(2) 0.066(2) 0.0362(17) 0.0033(15) 0.0028(15) -0.0192(17)
N1 0.0400(12) 0.0323(11) 0.0274(11) -0.0031(9) 0.0018(9) -0.0037(9)
N2 0.0464(13) 0.0328(11) 0.0240(10) -0.0018(9) 0.0052(9) -0.0054(10)
O3 0.0648(14) 0.0297(10) 0.0456(12) 0.0065(8) -0.0050(10) -0.0109(9)
O1 0.0537(11) 0.0283(9) 0.0254(9) 0.0040(7) 0.0025(8) -0.0083(8)
O2 0.0538(12) 0.0281(8) 0.0282(9) 0.0035(7) -0.0032(8) -0.0117(9)
O4 0.0482(11) 0.0414(10) 0.0277(9) 0.0071(8) 0.0032(8) -0.0065(9)
Ni1 0.03364(19) 0.02645(18) 0.02274(17) -0.00036(12) 0.00398(13) -0.00357(12)

loop_
_atom_type_symbol
_atom_type_description
_atom_type_scat_dispersion_real
_atom_type_scat_dispersion_imag
_atom_type_scat_source
C C 0.0033 0.0016 'International Tables Vol C Tables 4.2.6.8 and 6.1.1.4'
H H 0.0000 0.0000 'International Tables Vol C Tables 4.2.6.8 and 6.1.1.4'
N N 0.0061 0.0033 'International Tables Vol C Tables 4.2.6.8 and 6.1.1.4'
O O 0.0106 0.0060 'International Tables Vol C Tables 4.2.6.8 and 6.1.1.4'
Ni Ni 0.3393 1.1124 'International Tables Vol C Tables 4.2.6.8 and 6.1.1.4'

loop_
_geom_angle_atom_site_label_1
_geom_angle_atom_site_label_2
_geom_angle_atom_site_label_3
_geom_angle
C2 C1 H1 180.0
C1 C2 C3 178.8(4)
O3 C3 C2 113.1(2)
O3 C3 H3A 109.0
C2 C3 H3A 109.0
O3 C3 H3B 109.0
C2 C3 H3B 109.0
H3A C3 H3B 107.8
O3 C4 C9 114.5(2)
O3 C4 C5 124.1(2)
C9 C4 C5 121.4(2)
C6 C5 C4 118.1(3)
C6 C5 H5 121.0
C4 C5 H5 121.0
C5 C6 C7 122.5(3)
C5 C6 H6 118.8
C7 C6 H6 118.8
C6 C7 C8 118.7(2)
C6 C7 C10 119.3(2)
C8 C7 C10 122.0(2)
O1 C8 C9 118.0(2)
O1 C8 C7 123.4(2)
C9 C8 C7 118.6(2)
C4 C9 C8 120.7(2)
C4 C9 H9 119.7
C8 C9 H9 119.7
N2 C10 C7 125.0(2)
N2 C10 H10 117.5
C7 C10 H10 117.5
N2 C11 C16 105.8(2)
N2 C11 C12 118.0(3)
C16 C11 C12 112.1(3)
N2 C11 H11 106.8
C16 C11 H11 106.8
C12 C11 H11 106.8
C11 C12 C13 110.3(3)
C11 C12 H12A 109.6
C13 C12 H12A 109.6
C11 C12 H12B 109.6
C13 C12 H12B 109.6
H12A C12 H12B 108.1
C14 C13 C12 114.7(3)
C14 C13 H13A 108.6
C12 C13 H13A 108.6
C14 C13 H13B 108.6
C12 C13 H13B 108.6
H13A C13 H13B 107.6
C13 C14 C15 114.5(3)
C13 C14 H14A 108.6
C15 C14 H14A 108.6
C13 C14 H14B 108.6
C15 C14 H14B 108.6
H14A C14 H14B 107.6
C16 C15 C14 108.8(2)
C16 C15 H15A 109.9
C14 C15 H15A 109.9
C16 C15 H15B 109.9
C14 C15 H15B 109.9
H15A C15 H15B 108.3
C11 C16 N1 106.6(2)
C11 C16 C15 112.6(3)
N1 C16 C15 116.5(2)
C11 C16 H16 106.9
N1 C16 H16 106.9
C15 C16 H16 106.9
N1 C17 C18 125.5(2)
N1 C17 H17 117.3
C18 C17 H17 117.3
C19 C18 C23 118.5(2)
C19 C18 C17 120.1(2)
C23 C18 C17 121.4(2)
C20 C19 C18 122.8(3)
C20 C19 H19 118.6
C18 C19 H19 118.6
C19 C20 C21 118.1(2)
C19 C20 H20 121.0
C21 C20 H20 121.0
O4 C21 C22 114.5(2)
O4 C21 C20 124.4(2)
C22 C21 C20 121.1(2)
C21 C22 C23 121.4(2)
C21 C22 H22 119.3
C23 C22 H22 119.3
O2 C23 C22 118.3(2)
O2 C23 C18 123.6(2)
C22 C23 C18 118.1(2)
O4 C24 C25 107.9(2)
O4 C24 H24A 110.1
C25 C24 H24A 110.1
O4 C24 H24B 110.1
C25 C24 H24B 110.1
H24A C24 H24B 108.4
C26 C25 C24 176.9(4)
C25 C26 H26 180.0
C17 N1 C16 121.8(2)
C17 N1 Ni1 126.00(18)
C16 N1 Ni1 111.98(17)
C10 N2 C11 121.1(2)
C10 N2 Ni1 126.09(18)
C11 N2 Ni1 112.77(18)
C4 O3 C3 117.9(2)
C8 O1 Ni1 126.82(16)
C23 O2 Ni1 127.50(16)
C21 O4 C24 119.1(2)
O2 Ni1 O1 83.37(8)
O2 Ni1 N1 95.10(9)
O1 Ni1 N1 178.12(9)
O2 Ni1 N2 178.25(9)
O1 Ni1 N2 94.99(9)
N1 Ni1 N2 86.55(9)

loop_
_geom_bond_atom_site_label_1
_geom_bond_atom_site_label_2
_geom_bond_distance
C1 C2 1.162(5)
C1 H1 0.9300
C2 C3 1.451(4)
C3 O3 1.431(3)
C3 H3A 0.9700
C3 H3B 0.9700
C4 O3 1.371(3)
C4 C9 1.377(3)
C4 C5 1.395(4)
C5 C6 1.373(4)
C5 H5 0.9300
C6 C7 1.403(3)
C6 H6 0.9300
C7 C8 1.415(3)
C7 C10 1.430(4)
C8 O1 1.311(3)
C8 C9 1.404(3)
C9 H9 0.9300
C10 N2 1.289(3)
C10 H10 0.9300
C11 N2 1.483(4)
C11 C16 1.489(4)
C11 C12 1.503(4)
C11 H11 0.9800
C12 C13 1.514(4)
C12 H12A 0.9700
C12 H12B 0.9700
C13 C14 1.477(5)
C13 H13A 0.9700
C13 H13B 0.9700
C14 C15 1.529(4)
C14 H14A 0.9700
C14 H14B 0.9700
C15 C16 1.518(4)
C15 H15A 0.9700
C15 H15B 0.9700
C16 N1 1.492(3)
C16 H16 0.9800
C17 N1 1.291(3)
C17 C18 1.422(4)
C17 H17 0.9300
C18 C19 1.406(4)
C18 C23 1.418(3)
C19 C20 1.367(4)
C19 H19 0.9300
C20 C21 1.395(4)
C20 H20 0.9300
C21 O4 1.372(3)
C21 C22 1.373(3)
C22 C23 1.402(3)
C22 H22 0.9300
C23 O2 1.309(3)
C24 O4 1.421(3)
C24 C25 1.450(4)
C24 H24A 0.9700
C24 H24B 0.9700
C25 C26 1.174(4)
C26 H26 0.9300
N1 Ni1 1.850(2)
N2 Ni1 1.854(2)
O1 Ni1 1.8416(17)
O2 Ni1 1.8314(18)

loop_
_geom_torsion_atom_site_label_1
_geom_torsion_atom_site_label_2
_geom_torsion_atom_site_label_3
_geom_torsion_atom_site_label_4
_geom_torsion
C1 C2 C3 O3 126(18)
O3 C4 C5 C6 -180.0(3)
C9 C4 C5 C6 -0.1(4)
C4 C5 C6 C7 -0.5(5)
C5 C6 C7 C8 0.2(4)
C5 C6 C7 C10 179.8(3)
C6 C7 C8 O1 -179.9(3)
C10 C7 C8 O1 0.5(4)
C6 C7 C8 C9 0.7(4)
C10 C7 C8 C9 -178.9(2)
O3 C4 C9 C8 -179.1(2)
C5 C4 C9 C8 1.0(4)
O1 C8 C9 C4 179.2(2)
C7 C8 C9 C4 -1.3(4)
C6 C7 C10 N2 175.3(3)
C8 C7 C10 N2 -5.1(4)
N2 C11 C12 C13 177.0(3)
C16 C11 C12 C13 53.7(4)
C11 C12 C13 C14 -49.3(4)
C12 C13 C14 C15 49.0(5)
C13 C14 C15 C16 -49.9(4)
N2 C11 C16 N1 42.2(3)
C12 C11 C16 N1 172.2(2)
N2 C11 C16 C15 171.2(2)
C12 C11 C16 C15 -58.9(4)
C14 C15 C16 C11 54.7(4)
C14 C15 C16 N1 178.4(3)
N1 C17 C18 C19 177.5(3)
N1 C17 C18 C23 -5.4(5)
C23 C18 C19 C20 -0.8(5)
C17 C18 C19 C20 176.4(3)
C18 C19 C20 C21 0.4(5)
C19 C20 C21 O4 179.0(3)
C19 C20 C21 C22 -0.3(4)
O4 C21 C22 C23 -178.8(2)
C20 C21 C22 C23 0.6(4)
C21 C22 C23 O2 179.0(2)
C21 C22 C23 C18 -1.0(4)
C19 C18 C23 O2 -178.9(3)
C17 C18 C23 O2 4.0(4)
C19 C18 C23 C22 1.0(4)
C17 C18 C23 C22 -176.1(3)
O4 C24 C25 C26 73(6)
C18 C17 N1 C16 172.1(3)
C18 C17 N1 Ni1 -2.4(4)
C11 C16 N1 C17 150.3(3)
C15 C16 N1 C17 23.7(4)
C11 C16 N1 Ni1 -34.5(3)
C15 C16 N1 Ni1 -161.1(2)
C7 C10 N2 C11 173.8(3)
C7 C10 N2 Ni1 -2.8(4)
C16 C11 N2 C10 148.8(3)
C12 C11 N2 C10 22.4(4)
C16 C11 N2 Ni1 -34.2(3)
C12 C11 N2 Ni1 -160.6(2)
C9 C4 O3 C3 -172.9(2)
C5 C4 O3 C3 7.0(4)
C2 C3 O3 C4 69.9(3)
C9 C8 O1 Ni1 -168.91(18)
C7 C8 O1 Ni1 11.6(4)
C22 C23 O2 Ni1 -174.80(19)
C18 C23 O2 Ni1 5.1(4)
C22 C21 O4 C24 170.3(2)
C20 C21 O4 C24 -9.0(4)
C25 C24 O4 C21 -162.0(2)
C23 O2 Ni1 O1 169.2(2)
C23 O2 Ni1 N1 -9.7(2)
C23 O2 Ni1 N2 -170(3)
C8 O1 Ni1 O2 164.4(2)
C8 O1 Ni1 N1 -160(3)
C8 O1 Ni1 N2 -15.0(2)
C17 N1 Ni1 O2 8.3(3)
C16 N1 Ni1 O2 -166.66(19)
C17 N1 Ni1 O1 -27(3)
C16 N1 Ni1 O1 158(3)
C17 N1 Ni1 N2 -172.3(3)
C16 N1 Ni1 N2 12.8(2)
C10 N2 Ni1 O2 -10(3)
C11 N2 Ni1 O2 173(3)
C10 N2 Ni1 O1 10.5(3)
C11 N2 Ni1 O1 -166.3(2)
C10 N2 Ni1 N1 -170.6(3)
C11 N2 Ni1 N1 12.6(2)
